data_7123441
loop_
_publ_author_name
'Weselski, Marek Damian'
'Ksi\;a\.zek, Maria'
'Mess, Pamela'
'Kusz, Joachim'
'Bronisz, Robert'

_publ_section_title
;
 &#x201C;Normal&#x201D; and &#x201C;reverse&#x201D; spin crossover induced
 by two different structural events in iron(II) coordination polymer
;
_journal_name_full 'Chemical Communications'
_journal_paper_doi 10.1039/C9CC02755F
_journal_year 2019
_chemical_formula_moiety
;
C28 H46 Fe N14, 2(C F3 O3 S), 4(C2 H3 N)
;
_chemical_formula_sum 'C38 H58 F6 Fe N18 O6 S2'
_chemical_formula_weight 1096.99
_space_group_crystal_system triclinic
_space_group_IT_number 2
_space_group_name_Hall '-P 1'
_space_group_name_H-M_alt 'P -1'
_symmetry_space_group_name_Hall '-P 1'
_symmetry_space_group_name_H-M 'P -1'
_atom_sites_solution_hydrogens geom
_audit_creation_method SHELXL-2018/3
_audit_update_record
;
2019-03-25 deposited with the CCDC.    2019-05-14 downloaded from the CCDC.
;
_cell_angle_alpha 66.30(2)
_cell_angle_beta 65.36(3)
_cell_angle_gamma 61.05(3)
_cell_formula_units_Z 1
_cell_length_a 11.910(3)
_cell_length_b 12.104(2)
_cell_length_c 12.368(3)
_cell_measurement_reflns_used 3286
_cell_measurement_temperature 270(1)
_cell_measurement_theta_max 25.4440
_cell_measurement_theta_min 3.3920
_cell_volume 1372.5(7)
_computing_cell_refinement 'CrysAlisPro 1.171.38.41q (Rigaku OD, 2015)'
_computing_data_collection 'CrysAlisPro 1.171.38.41q (Rigaku OD, 2015)'
_computing_data_reduction 'CrysAlisPro 1.171.38.41q (Rigaku OD, 2015)'
_computing_structure_refinement 'SHELXL-2018/3 (Sheldrick, 2018)'
_computing_structure_solution 'SHELXS-2013 (Sheldrick, 2018)'
_diffrn_ambient_temperature 270(1)
_diffrn_detector_area_resol_mean 10.4498
_diffrn_measured_fraction_theta_full 0.998
_diffrn_measured_fraction_theta_max 0.999
_diffrn_measurement_device_type
;
SuperNova diffractometer (Agilent Technologies) with Atlas detector
;
_diffrn_measurement_method '\w scans'
_diffrn_radiation_type MoK\a
_diffrn_radiation_wavelength 0.71073
_diffrn_reflns_av_R_equivalents 0.0320
_diffrn_reflns_av_unetI/netI 0.0558
_diffrn_reflns_Laue_measured_fraction_full 0.998
_diffrn_reflns_Laue_measured_fraction_max 0.999
_diffrn_reflns_limit_h_max 14
_diffrn_reflns_limit_h_min -14
_diffrn_reflns_limit_k_max 15
_diffrn_reflns_limit_k_min -14
_diffrn_reflns_limit_l_max 15
_diffrn_reflns_limit_l_min -14
_diffrn_reflns_number 11541
_diffrn_reflns_point_group_measured_fraction_full 0.998
_diffrn_reflns_point_group_measured_fraction_max 0.999
_diffrn_reflns_theta_full 25.242
_diffrn_reflns_theta_max 26.371
_diffrn_reflns_theta_min 3.054
_diffrn_source 'micro-focus sealed X-ray tube'
_exptl_absorpt_coefficient_mu 0.429
_exptl_absorpt_correction_T_max 1.00000
_exptl_absorpt_correction_T_min 0.75072
_exptl_absorpt_correction_type multi-scan
_exptl_absorpt_process_details
;
CrysAlisPro 1.171.38.41q (Rigaku Oxford Diffraction, 2015)
Empirical absorption correction using spherical harmonics,
 implemented in SCALE3 ABSPACK scaling algorithm.
;
_exptl_crystal_density_diffrn 1.327
_exptl_crystal_description polyhedron
_exptl_crystal_F_000 572
_exptl_crystal_size_max 0.130
_exptl_crystal_size_mid 0.100
_exptl_crystal_size_min 0.030
_refine_diff_density_max 0.801
_refine_diff_density_min -0.635
_refine_diff_density_rms 0.089
_refine_ls_extinction_method none
_refine_ls_goodness_of_fit_ref 1.227
_refine_ls_hydrogen_treatment constr
_refine_ls_matrix_type full
_refine_ls_number_parameters 339
_refine_ls_number_reflns 5608
_refine_ls_number_restraints 31
_refine_ls_restrained_S_all 1.232
_refine_ls_R_factor_all 0.1361
_refine_ls_R_factor_gt 0.1029
_refine_ls_shift/su_max 0.000
_refine_ls_shift/su_mean 0.000
_refine_ls_structure_factor_coef Fsqd
_refine_ls_weighting_details 'w=1/[\s^2^(Fo^2^)+(0.2000P)^2^] where P=(Fo^2^+2Fc^2^)/3'
_refine_ls_weighting_scheme calc
_refine_ls_wR_factor_gt 0.3082
_refine_ls_wR_factor_ref 0.3575
_reflns_Friedel_coverage 0.000
_reflns_number_gt 3632
_reflns_number_total 5608
_reflns_threshold_expression 'I > 2\s(I)'
_cod_data_source_file c9cc02755f2.cif
_cod_data_source_block 1_rb18_pm30_2_270k
_cod_original_cell_volume 1372.4(7)
_cod_database_code 7123441
_shelx_shelxl_version_number 2018/3
_shelx_space_group_comment
;
The symmetry employed for this shelxl refinement is uniquely defined
by the following loop, which should always be used as a source of
symmetry information in preference to the above space-group names.
They are only intended as comments.
;
_shelx_estimated_absorpt_t_min 0.946
_shelx_estimated_absorpt_t_max 0.987

loop_
_space_group_symop_operation_xyz
'x, y, z'
'-x, -y, -z'

loop_
_atom_site_label
_atom_site_type_symbol
_atom_site_fract_x
_atom_site_fract_y
_atom_site_fract_z
_atom_site_U_iso_or_equiv
_atom_site_adp_type
_atom_site_occupancy
_atom_site_site_symmetry_order
_atom_site_calc_flag
_atom_site_refinement_flags_posn
_atom_site_refinement_flags_adp
_atom_site_refinement_flags_occupancy
_atom_site_disorder_assembly
_atom_site_disorder_group
Fe1 Fe 0.500000 0.000000 0.500000 0.0574(4) Uani 1 2 d S . P . .
N1 N 0.8088(4) 0.1124(4) 0.2230(4) 0.0776(12) Uani 1 1 d . . . . .
N2 N 0.7101(5) 0.0690(4) 0.2687(4) 0.0752(12) Uani 1 1 d . . . . .
N3 N 0.6648(4) 0.0602(4) 0.3875(4) 0.0642(10) Uani 1 1 d . . . . .
C1 C 0.8784(8) 0.1292(7) 0.0899(7) 0.110(3) Uani 1 1 d . . . . .
H1A H 0.891044 0.209280 0.070092 0.132 Uiso 1 1 calc R U . A 1
H1B H 0.806397 0.154902 0.056327 0.132 Uiso 1 1 calc R U . A 1
C2A C 1.006(4) 0.056(4) -0.009(4) 0.0676(16) Uani 0.119(11) 1 d . . P B 1
H2A1 H 1.005508 0.109268 -0.091635 0.081 Uiso 0.119(11) 1 calc R U P B 1
H2A2 H 1.088247 0.037269 0.005444 0.081 Uiso 0.119(11) 1 calc R U P B 1
C2B C 0.9585(6) -0.0062(6) 0.0675(5) 0.0676(16) Uani 0.881(11) 1 d . . P B 2
H2B1 H 0.898629 -0.048121 0.085696 0.081 Uiso 0.881(11) 1 calc R U P B 2
H2B2 H 1.016917 -0.059123 0.120828 0.081 Uiso 0.881(11) 1 calc R U P B 2
C4 C 0.7353(5) 0.0984(5) 0.4152(5) 0.0655(12) Uani 1 1 d . . . . .
H4 H 0.723309 0.100709 0.493685 0.079 Uiso 1 1 calc R U . . .
C5 C 0.8270(5) 0.1332(5) 0.3128(6) 0.0727(14) Uani 1 1 d . . . . .
C6 C 0.9254(7) 0.1923(8) 0.2863(8) 0.112(2) Uani 1 1 d . . . . .
H6A H 1.009229 0.149132 0.231832 0.135 Uiso 1 1 calc R U . . .
H6B H 0.891257 0.283711 0.243754 0.135 Uiso 1 1 calc R U . . .
C7 C 0.9503(7) 0.1822(8) 0.3937(9) 0.115(3) Uani 1 1 d . . . . .
H7A H 0.866858 0.211913 0.453788 0.172 Uiso 1 1 calc R U . . .
H7B H 0.999405 0.235068 0.372874 0.172 Uiso 1 1 calc R U . . .
H7C H 1.001318 0.092925 0.426879 0.172 Uiso 1 1 calc R U . . .
N11 N 0.3461(4) 0.3615(4) 0.5816(4) 0.0656(11) Uani 1 1 d . . . . .
N12 N 0.4069(4) 0.2818(4) 0.5074(4) 0.0646(10) Uani 1 1 d . . . . .
N13 N 0.4116(4) 0.1658(3) 0.5801(4) 0.0608(9) Uani 1 1 d . . . . .
C11 C 0.3266(5) 0.4999(5) 0.5244(7) 0.0814(16) Uani 1 1 d . . . . .
H11A H 0.237157 0.554197 0.562394 0.098 Uiso 1 1 calc R U . . .
H11B H 0.335683 0.519597 0.437722 0.098 Uiso 1 1 calc R U . . .
C12 C 0.4301(5) 0.5316(5) 0.5392(6) 0.0773(15) Uani 1 1 d . . . . .
H12A H 0.404975 0.625366 0.515341 0.093 Uiso 1 1 calc R U . . .
H12B H 0.429735 0.500421 0.624844 0.093 Uiso 1 1 calc R U . . .
C14 C 0.3539(5) 0.1738(5) 0.6978(5) 0.0696(13) Uani 1 1 d . . . . .
H14 H 0.344522 0.105108 0.766147 0.084 Uiso 1 1 calc R U . . .
C15 C 0.3114(5) 0.3012(5) 0.6996(6) 0.0735(14) Uani 1 1 d . . . . .
C16 C 0.2441(8) 0.3630(8) 0.8024(8) 0.113(2) Uani 1 1 d . . . . .
H16A H 0.312339 0.359762 0.828309 0.136 Uiso 1 1 calc R U . . .
H16B H 0.192804 0.454290 0.771633 0.136 Uiso 1 1 calc R U . . .
C17 C 0.1551(11) 0.3092(10) 0.9108(7) 0.140(3) Uani 1 1 d . . . . .
H17A H 0.087855 0.309346 0.887099 0.210 Uiso 1 1 calc R U . . .
H17B H 0.113294 0.361516 0.968586 0.210 Uiso 1 1 calc R U . . .
H17C H 0.205622 0.221444 0.947958 0.210 Uiso 1 1 calc R U . . .
N23 N 0.3953(5) 0.1156(4) 0.3571(4) 0.0721(11) Uani 1 1 d . . . . .
C23 C 0.3446(6) 0.1712(6) 0.2804(5) 0.0768(14) Uani 1 1 d . . . . .
C231 C 0.2755(9) 0.2435(9) 0.1878(8) 0.122(3) Uani 1 1 d . . . . .
H23A H 0.299991 0.189020 0.136364 0.183 Uiso 1 1 calc R U . . .
H23B H 0.299102 0.317923 0.138847 0.183 Uiso 1 1 calc R U . . .
H23C H 0.180938 0.272224 0.225978 0.183 Uiso 1 1 calc R U . . .
S1A S 0.2851(3) 0.8467(4) 0.2408(3) 0.1118(11) Uani 0.742(6) 1 d D . P C 1
C1A C 0.3783(16) 0.8775(16) 0.0876(15) 0.161(5) Uiso 0.742(6) 1 d D . P C 1
O1A O 0.3627(12) 0.7189(6) 0.2997(13) 0.235(6) Uiso 0.742(6) 1 d D . P C 1
O2A O 0.1566(7) 0.8614(12) 0.2466(14) 0.224(6) Uiso 0.742(6) 1 d D . P C 1
O3A O 0.2946(10) 0.9320(8) 0.2869(10) 0.169(3) Uiso 0.742(6) 1 d D . P C 1
F1A F 0.3938(15) 0.7799(14) 0.0413(14) 0.230(5) Uiso 0.742(6) 1 d D . P C 1
F2A F 0.3126(15) 0.9769(14) 0.0219(12) 0.246(7) Uani 0.742(6) 1 d D . P C 1
F3A F 0.4942(9) 0.8625(16) 0.0768(11) 0.261(7) Uani 0.742(6) 1 d D . P C 1
S1B S 0.3128(13) 0.7832(10) 0.1908(11) 0.153(5) Uani 0.258(6) 1 d D . P C 2
C1B C 0.342(3) 0.927(2) 0.125(2) 0.161(5) Uiso 0.258(6) 1 d D . P C 2
O1B O 0.432(2) 0.682(2) 0.221(3) 0.169(3) Uiso 0.258(6) 1 d D . P C 2
O2B O 0.195(2) 0.797(3) 0.290(2) 0.224(6) Uiso 0.258(6) 1 d D . P C 2
O3B O 0.314(3) 0.759(3) 0.0855(19) 0.169(3) Uiso 0.258(6) 1 d D . P C 2
F1B F 0.405(4) 0.925(4) -0.001(2) 0.230(5) Uiso 0.258(6) 1 d D . P C 2
F2B F 0.432(3) 0.927(3) 0.151(3) 0.242(17) Uiso 0.258(6) 1 d D . P C 2
F3B F 0.234(3) 1.0242(19) 0.130(3) 0.217(14) Uiso 0.258(6) 1 d D . P C 2
C88 C 0.9509(9) 0.7221(9) 0.3944(9) 0.132(3) Uani 1 1 d . . . . .
H88A H 0.863086 0.774670 0.383479 0.197 Uiso 1 1 calc R U . . .
H88B H 1.007542 0.770688 0.347298 0.197 Uiso 1 1 calc R U . . .
H88C H 0.945827 0.698410 0.479835 0.197 Uiso 1 1 calc R U . . .
C89 C 1.0062(11) 0.6039(13) 0.3528(10) 0.151(4) Uani 1 1 d . . . . .
N89 N 1.0418(16) 0.491(2) 0.3352(18) 0.299(10) Uani 1 1 d . U . . .
C98 C 0.4820(17) 0.4253(14) 0.1803(12) 0.193(6) Uani 1 1 d . . . . .
H98A H 0.484001 0.364158 0.259154 0.290 Uiso 1 1 calc R U . . .
H98B H 0.464376 0.394230 0.131117 0.290 Uiso 1 1 calc R U . . .
H98C H 0.412964 0.508428 0.190926 0.290 Uiso 1 1 calc R U . . .
C99 C 0.6091(16) 0.4388(9) 0.1197(11) 0.143(4) Uani 1 1 d . . . . .
N99 N 0.7038(14) 0.4569(11) 0.0723(12) 0.178(4) Uani 1 1 d . . . . .

loop_
_atom_site_aniso_label
_atom_site_aniso_U_11
_atom_site_aniso_U_22
_atom_site_aniso_U_33
_atom_site_aniso_U_23
_atom_site_aniso_U_13
_atom_site_aniso_U_12
Fe1 0.0768(7) 0.0490(5) 0.0602(6) -0.0133(4) -0.0166(5) -0.0365(4)
N1 0.085(3) 0.070(2) 0.078(3) -0.026(2) 0.007(2) -0.047(2)
N2 0.093(3) 0.072(2) 0.077(3) -0.029(2) -0.003(2) -0.054(2)
N3 0.081(3) 0.058(2) 0.062(2) -0.0172(18) -0.008(2) -0.0403(19)
C1 0.134(5) 0.102(4) 0.102(5) -0.058(4) 0.033(4) -0.080(4)
C2A 0.077(3) 0.077(4) 0.050(3) -0.019(3) 0.000(3) -0.042(3)
C2B 0.077(3) 0.077(4) 0.050(3) -0.019(3) 0.000(3) -0.042(3)
C4 0.067(3) 0.065(3) 0.074(3) -0.021(2) -0.014(2) -0.035(2)
C5 0.065(3) 0.074(3) 0.091(4) -0.032(3) -0.007(3) -0.039(2)
C6 0.102(5) 0.122(6) 0.137(7) -0.037(5) -0.010(4) -0.076(4)
C7 0.096(4) 0.125(6) 0.159(8) -0.057(6) -0.027(5) -0.059(4)
N11 0.066(2) 0.0500(19) 0.092(3) -0.027(2) -0.016(2) -0.0288(17)
N12 0.076(2) 0.0528(19) 0.078(3) -0.0158(18) -0.022(2) -0.0337(17)
N13 0.077(2) 0.0492(19) 0.070(2) -0.0172(17) -0.0169(19) -0.0350(17)
C11 0.077(3) 0.048(2) 0.123(5) -0.023(3) -0.026(3) -0.026(2)
C12 0.085(3) 0.054(3) 0.107(4) -0.032(3) -0.018(3) -0.035(2)
C14 0.096(3) 0.064(3) 0.064(3) -0.022(2) -0.012(3) -0.046(2)
C15 0.081(3) 0.073(3) 0.087(4) -0.036(3) -0.010(3) -0.042(3)
C16 0.120(5) 0.117(5) 0.128(6) -0.071(5) 0.004(5) -0.065(4)
C17 0.185(9) 0.154(8) 0.089(5) -0.052(5) 0.012(6) -0.095(7)
N23 0.095(3) 0.064(2) 0.073(3) -0.010(2) -0.029(2) -0.043(2)
C23 0.089(3) 0.085(3) 0.071(3) -0.016(3) -0.021(3) -0.049(3)
C231 0.128(6) 0.139(7) 0.104(6) -0.012(5) -0.058(5) -0.048(5)
S1A 0.1172(19) 0.152(3) 0.0953(19) -0.0288(17) -0.0201(15) -0.0819(18)
F2A 0.266(12) 0.256(12) 0.175(10) 0.113(9) -0.138(10) -0.136(10)
F3A 0.109(5) 0.43(2) 0.176(10) -0.067(11) 0.031(6) -0.117(8)
S1B 0.228(12) 0.118(7) 0.157(10) 0.003(6) -0.109(10) -0.081(8)
C88 0.134(6) 0.118(6) 0.153(8) 0.005(6) -0.058(6) -0.071(5)
C89 0.147(8) 0.163(10) 0.125(8) -0.045(7) -0.055(6) -0.025(7)
N89 0.239(14) 0.42(3) 0.31(2) -0.26(2) -0.025(13) -0.082(14)
C98 0.300(17) 0.208(13) 0.144(9) 0.033(9) -0.092(10) -0.187(13)
C99 0.238(14) 0.085(5) 0.131(9) -0.013(5) -0.071(9) -0.075(7)
N99 0.239(12) 0.126(7) 0.205(12) -0.055(7) -0.067(10) -0.079(8)

loop_
_atom_type_symbol
_atom_type_description
_atom_type_scat_dispersion_real
_atom_type_scat_dispersion_imag
_atom_type_scat_source
C C 0.0033 0.0016 'International Tables Vol C Tables 4.2.6.8 and 6.1.1.4'
H H 0.0000 0.0000 'International Tables Vol C Tables 4.2.6.8 and 6.1.1.4'
N N 0.0061 0.0033 'International Tables Vol C Tables 4.2.6.8 and 6.1.1.4'
F F 0.0171 0.0103 'International Tables Vol C Tables 4.2.6.8 and 6.1.1.4'
S S 0.1246 0.1234 'International Tables Vol C Tables 4.2.6.8 and 6.1.1.4'
Fe Fe 0.3463 0.8444 'International Tables Vol C Tables 4.2.6.8 and 6.1.1.4'
O O 0.0106 0.0060 'International Tables Vol C Tables 4.2.6.8 and 6.1.1.4'

loop_
_geom_angle_atom_site_label_1
_geom_angle_atom_site_label_2
_geom_angle_atom_site_label_3
_geom_angle
_geom_angle_site_symmetry_1
_geom_angle_site_symmetry_3
N3 Fe1 N3 180.0 2_656 .
N3 Fe1 N23 88.75(17) 2_656 .
N3 Fe1 N23 91.25(17) . .
N3 Fe1 N23 91.25(17) 2_656 2_656
N3 Fe1 N23 88.75(17) . 2_656
N23 Fe1 N23 180.0 . 2_656
N3 Fe1 N13 91.73(14) 2_656 .
N3 Fe1 N13 88.27(14) . .
N23 Fe1 N13 91.94(15) . .
N23 Fe1 N13 88.06(15) 2_656 .
N3 Fe1 N13 88.27(14) 2_656 2_656
N3 Fe1 N13 91.73(14) . 2_656
N23 Fe1 N13 88.06(15) . 2_656
N23 Fe1 N13 91.94(15) 2_656 2_656
N13 Fe1 N13 180.00(10) . 2_656
N2 N1 C5 110.4(4) . .
N2 N1 C1 118.5(5) . .
C5 N1 C1 131.1(5) . .
N3 N2 N1 107.8(4) . .
N2 N3 C4 107.7(4) . .
N2 N3 Fe1 121.3(3) . .
C4 N3 Fe1 131.0(4) . .
N1 C1 C2B 107.1(5) . .
N1 C1 C2A 142.8(18) . .
N1 C1 H1A 101.3 . .
C2A C1 H1A 101.3 . .
N1 C1 H1B 101.3 . .
C2A C1 H1B 101.3 . .
H1A C1 H1B 104.5 . .
C2A C2A C1 106(4) 2_755 .
C2A C2A H2A1 110.6 2_755 .
C1 C2A H2A1 110.6 . .
C2A C2A H2A2 110.6 2_755 .
C1 C2A H2A2 110.6 . .
H2A1 C2A H2A2 108.7 . .
C1 C2B C2B 108.8(6) . 2_755
C1 C2B H2B1 109.9 . .
C2B C2B H2B1 109.9 2_755 .
C1 C2B H2B2 109.9 . .
C2B C2B H2B2 109.9 2_755 .
H2B1 C2B H2B2 108.3 . .
N3 C4 C5 110.3(5) . .
N3 C4 H4 124.8 . .
C5 C4 H4 124.8 . .
N1 C5 C4 103.8(4) . .
N1 C5 C6 122.1(6) . .
C4 C5 C6 133.9(6) . .
C7 C6 C5 113.6(7) . .
C7 C6 H6A 108.8 . .
C5 C6 H6A 108.8 . .
C7 C6 H6B 108.8 . .
C5 C6 H6B 108.8 . .
H6A C6 H6B 107.7 . .
C6 C7 H7A 109.5 . .
C6 C7 H7B 109.5 . .
H7A C7 H7B 109.5 . .
C6 C7 H7C 109.5 . .
H7A C7 H7C 109.5 . .
H7B C7 H7C 109.5 . .
C15 N11 N12 113.1(4) . .
C15 N11 C11 129.4(4) . .
N12 N11 C11 117.5(5) . .
N13 N12 N11 105.6(4) . .
N12 N13 C14 109.5(4) . .
N12 N13 Fe1 119.6(3) . .
C14 N13 Fe1 130.9(3) . .
N11 C11 C12 111.0(4) . .
N11 C11 H11A 109.4 . .
C12 C11 H11A 109.4 . .
N11 C11 H11B 109.4 . .
C12 C11 H11B 109.4 . .
H11A C11 H11B 108.0 . .
C12 C12 C11 111.4(5) 2_666 .
C12 C12 H12A 109.4 2_666 .
C11 C12 H12A 109.4 . .
C12 C12 H12B 109.4 2_666 .
C11 C12 H12B 109.4 . .
H12A C12 H12B 108.0 . .
N13 C14 C15 108.3(5) . .
N13 C14 H14 125.8 . .
C15 C14 H14 125.8 . .
N11 C15 C14 103.5(4) . .
N11 C15 C16 125.5(5) . .
C14 C15 C16 131.0(6) . .
C17 C16 C15 117.7(6) . .
C17 C16 H16A 107.9 . .
C15 C16 H16A 107.9 . .
C17 C16 H16B 107.9 . .
C15 C16 H16B 107.9 . .
H16A C16 H16B 107.2 . .
C16 C17 H17A 109.5 . .
C16 C17 H17B 109.5 . .
H17A C17 H17B 109.5 . .
C16 C17 H17C 109.5 . .
H17A C17 H17C 109.5 . .
H17B C17 H17C 109.5 . .
C23 N23 Fe1 177.0(4) . .
N23 C23 C231 177.5(7) . .
C23 C231 H23A 109.5 . .
C23 C231 H23B 109.5 . .
H23A C231 H23B 109.5 . .
C23 C231 H23C 109.5 . .
H23A C231 H23C 109.5 . .
H23B C231 H23C 109.5 . .
O2A S1A O3A 119.1(7) . .
O2A S1A O1A 114.4(2) . .
O3A S1A O1A 104.1(6) . .
O2A S1A C1A 109.5(8) . .
O3A S1A C1A 102.1(7) . .
O1A S1A C1A 106.3(7) . .
F2A C1A F3A 118.5(16) . .
F2A C1A F1A 100.2(15) . .
F3A C1A F1A 106.2(15) . .
F2A C1A S1A 112.4(13) . .
F3A C1A S1A 112.4(12) . .
F1A C1A S1A 105.3(12) . .
O2B S1B O1B 114.9(13) . .
O2B S1B O3B 117.6(15) . .
O1B S1B O3B 103.7(12) . .
O2B S1B C1B 111.4(13) . .
O1B S1B C1B 106.7(11) . .
O3B S1B C1B 101.0(11) . .
F2B C1B F3B 118(2) . .
F2B C1B F1B 101(2) . .
F3B C1B F1B 107.2(19) . .
F2B C1B S1B 115.3(18) . .
F3B C1B S1B 110.5(17) . .
F1B C1B S1B 103.0(15) . .
C89 C88 H88A 109.5 . .
C89 C88 H88B 109.5 . .
H88A C88 H88B 109.5 . .
C89 C88 H88C 109.5 . .
H88A C88 H88C 109.5 . .
H88B C88 H88C 109.5 . .
N89 C89 C88 169.5(15) . .
C99 C98 H98A 109.5 . .
C99 C98 H98B 109.5 . .
H98A C98 H98B 109.5 . .
C99 C98 H98C 109.5 . .
H98A C98 H98C 109.5 . .
H98B C98 H98C 109.5 . .
N99 C99 C98 175.9(14) . .

loop_
_geom_bond_atom_site_label_1
_geom_bond_atom_site_label_2
_geom_bond_distance
_geom_bond_site_symmetry_2
Fe1 N3 2.148(4) 2_656
Fe1 N3 2.148(4) .
Fe1 N23 2.190(5) .
Fe1 N23 2.190(5) 2_656
Fe1 N13 2.190(3) .
Fe1 N13 2.191(3) 2_656
N1 N2 1.334(6) .
N1 C5 1.350(7) .
N1 C1 1.482(8) .
N2 N3 1.315(6) .
N3 C4 1.334(6) .
C1 C2B 1.518(8) .
C1 C2A 1.61(4) .
C1 H1A 0.9700 .
C1 H1B 0.9700 .
C2A C2A 1.35(9) 2_755
C2A H2A1 0.9700 .
C2A H2A2 0.9700 .
C2B C2B 1.535(10) 2_755
C2B H2B1 0.9700 .
C2B H2B2 0.9700 .
C4 C5 1.356(7) .
C4 H4 0.9300 .
C5 C6 1.516(7) .
C6 C7 1.425(11) .
C6 H6A 0.9700 .
C6 H6B 0.9700 .
C7 H7A 0.9600 .
C7 H7B 0.9600 .
C7 H7C 0.9600 .
N11 C15 1.329(7) .
N11 N12 1.333(5) .
N11 C11 1.473(6) .
N12 N13 1.317(5) .
N13 C14 1.348(6) .
C11 C12 1.549(7) .
C11 H11A 0.9700 .
C11 H11B 0.9700 .
C12 C12 1.522(10) 2_666
C12 H12A 0.9700 .
C12 H12B 0.9700 .
C14 C15 1.376(7) .
C14 H14 0.9300 .
C15 C16 1.467(8) .
C16 C17 1.458(11) .
C16 H16A 0.9700 .
C16 H16B 0.9700 .
C17 H17A 0.9600 .
C17 H17B 0.9600 .
C17 H17C 0.9600 .
N23 C23 1.136(7) .
C23 C231 1.427(9) .
C231 H23A 0.9600 .
C231 H23B 0.9600 .
C231 H23C 0.9600 .
S1A O2A 1.426(2) .
S1A O3A 1.429(2) .
S1A O1A 1.431(2) .
S1A C1A 1.744(16) .
C1A F2A 1.246(18) .
C1A F3A 1.256(18) .
C1A F1A 1.415(18) .
S1B O2B 1.415(9) .
S1B O1B 1.434(9) .
S1B O3B 1.435(9) .
S1B C1B 1.741(17) .
C1B F2B 1.243(19) .
C1B F3B 1.256(19) .
C1B F1B 1.42(2) .
C88 C89 1.464(14) .
C88 H88A 0.9600 .
C88 H88B 0.9600 .
C88 H88C 0.9600 .
C89 N89 1.302(19) .
C98 C99 1.440(18) .
C98 H98A 0.9600 .
C98 H98B 0.9600 .
C98 H98C 0.9600 .
C99 N99 1.118(16) .

loop_
_geom_torsion_atom_site_label_1
_geom_torsion_atom_site_label_2
_geom_torsion_atom_site_label_3
_geom_torsion_atom_site_label_4
_geom_torsion
_geom_torsion_site_symmetry_4
C5 N1 N2 N3 -0.6(6) .
C1 N1 N2 N3 179.2(5) .
N1 N2 N3 C4 0.1(5) .
N1 N2 N3 Fe1 178.0(3) .
N2 N1 C1 C2B -69.2(7) .
C5 N1 C1 C2B 110.5(6) .
N2 N1 C1 C2A -93(3) .
C5 N1 C1 C2A 87(3) .
N1 C1 C2A C2A 56(6) 2_755
N1 C1 C2B C2B -175.4(6) 2_755
N2 N3 C4 C5 0.4(6) .
Fe1 N3 C4 C5 -177.2(3) .
N2 N1 C5 C4 0.8(6) .
C1 N1 C5 C4 -178.9(6) .
N2 N1 C5 C6 -175.3(6) .
C1 N1 C5 C6 5.0(10) .
N3 C4 C5 N1 -0.7(6) .
N3 C4 C5 C6 174.7(7) .
N1 C5 C6 C7 -168.0(6) .
C4 C5 C6 C7 17.3(12) .
C15 N11 N12 N13 0.0(5) .
C11 N11 N12 N13 -179.9(4) .
N11 N12 N13 C14 0.2(5) .
N11 N12 N13 Fe1 178.7(3) .
C15 N11 C11 C12 77.4(7) .
N12 N11 C11 C12 -102.6(5) .
N11 C11 C12 C12 69.9(8) 2_666
N12 N13 C14 C15 -0.4(6) .
Fe1 N13 C14 C15 -178.6(3) .
N12 N11 C15 C14 -0.3(6) .
C11 N11 C15 C14 179.7(5) .
N12 N11 C15 C16 179.5(6) .
C11 N11 C15 C16 -0.5(9) .
N13 C14 C15 N11 0.4(6) .
N13 C14 C15 C16 -179.4(6) .
N11 C15 C16 C17 149.2(8) .
C14 C15 C16 C17 -31.1(12) .
O2A S1A C1A F2A 45.1(16) .
O3A S1A C1A F2A -82.1(14) .
O1A S1A C1A F2A 169.2(13) .
O2A S1A C1A F3A -178.2(13) .
O3A S1A C1A F3A 54.6(14) .
O1A S1A C1A F3A -54.1(15) .
O2A S1A C1A F1A -63.1(12) .
O3A S1A C1A F1A 169.8(11) .
O1A S1A C1A F1A 61.0(12) .
O2B S1B C1B F2B 104(3) .
O1B S1B C1B F2B -22(3) .
O3B S1B C1B F2B -131(3) .
O2B S1B C1B F3B -34(3) .
O1B S1B C1B F3B -160(2) .
O3B S1B C1B F3B 92(2) .
O2B S1B C1B F1B -148(3) .
O1B S1B C1B F1B 86(2) .
O3B S1B C1B F1B -22(2) .
